data_2243585
loop_
_publ_author_name
'Cigler, Andrew J.'
'Kaduk, James A.'

_publ_section_title
;
 Structures of dipotassium rubidium citrate monohydrate,
 K~2~RbC~6~H~5~O~7~(H~2~O), and potassium dirubidium citrate monohydrate,
 KRb~2~C~6~H~5~O~7~(H~2~O), from laboratory X-ray powder diffraction data
 and DFT calculations
;
_journal_issue 10
_journal_name_full 'Acta Crystallographica Section E'
_journal_page_first 1566
_journal_page_last 1571
_journal_paper_doi 10.1107/S2056989020011846
_journal_volume 76
_journal_year 2020
_chemical_formula_iupac 'C6 H7 K O8 Rb2'
_chemical_formula_sum 'C6 H7 K O8 Rb2'
_chemical_formula_weight 417.10
_space_group_IT_number 14
_space_group_name_Hall '-P 2yn'
_space_group_name_H-M_alt 'P 1 21/n 1'
_symmetry_cell_setting monoclinic
_symmetry_space_group_name_Hall '-P 2yn'
_symmetry_space_group_name_H-M 'P 1 21/n 1'
_audit_creation_method 'Materials Studio'
_cell_angle_alpha 90.0000
_cell_angle_beta 98.1091
_cell_angle_gamma 90.0000
_cell_formula_units_Z 4
_cell_length_a 7.350692
_cell_length_b 11.846841
_cell_length_c 13.227547
_cell_volume 1140.370
_cod_data_source_file hb7917sup1.cif
_cod_data_source_block II_19_DFT
_cod_original_cell_volume 1140.37
_cod_original_sg_symbol_H-M P21/n
_cod_original_formula_sum 'C6 H7 K1 O8 Rb2'
_cod_database_code 2243585

loop_
_symmetry_equiv_pos_as_xyz
x,y,z
-x+1/2,y+1/2,-z+1/2
-x,-y,-z
x+1/2,-y+1/2,z+1/2

loop_
_atom_site_type_symbol
_atom_site_label
_atom_site_fract_x
_atom_site_fract_y
_atom_site_fract_z
_atom_site_U_iso_or_equiv
_atom_site_adp_type
_atom_site_occupancy
C C1 0.379147 0.393481 0.127092 0.03533 Uiso 1.00
C C2 0.297157 0.284667 0.161900 0.02188 Uiso 1.00
C C3 0.408299 0.176847 0.153108 0.02188 Uiso 1.00
C C4 0.288255 0.078471 0.182726 0.02188 Uiso 1.00
C C5 0.337989 -0.036751 0.142957 0.03533 Uiso 1.00
C C6 0.597428 0.175190 0.221702 0.03533 Uiso 1.00
H H7 0.274230 0.294909 0.241047 0.02844 Uiso 1.00
H H8 0.163702 0.272328 0.115834 0.02844 Uiso 1.00
H H9 0.299322 0.075476 0.265689 0.02844 Uiso 1.00
H H10 0.146079 0.097106 0.152122 0.02844 Uiso 1.00
O O11 0.275146 0.455071 0.065511 0.03533 Uiso 1.00
O O12 0.542964 0.417971 0.163384 0.03533 Uiso 1.00
O O13 0.230948 -0.074562 0.066665 0.03533 Uiso 1.00
O O14 0.476999 -0.086921 0.187735 0.03533 Uiso 1.00
O O15 0.599178 0.183712 0.317526 0.03533 Uiso 1.00
O O16 0.736783 0.160796 0.178156 0.03533 Uiso 1.00
O O17 0.439851 0.165051 0.048570 0.03533 Uiso 1.00
H H18 0.571275 0.148706 0.051908 0.04593 Uiso 1.00
K K19 -0.115873 0.442248 0.109784 0.02929 Uiso 1.00
Rb Rb20 0.997078 0.165805 0.384557 0.02929 Uiso 1.00
Rb Rb21 0.835191 -0.069923 0.115567 0.02929 Uiso 1.00
O O25 0.393473 0.216240 0.468716 0.12179 Uiso 1.00
H H26 0.342581 0.293118 0.460336 0.15833 Uiso 1.00
H H27 0.461303 0.202302 0.411083 0.58330 Uiso 1.00

loop_
_geom_hbond_atom_site_label_D
_geom_hbond_atom_site_label_H
_geom_hbond_atom_site_label_A
_geom_hbond_site_symmetry_A
_geom_hbond_distance_DH
_geom_hbond_distance_HA
_geom_hbond_distance_DA
_geom_hbond_angle_DHA
O17 H18 O16 . 0.98 1.93 2.579 122
O17 H18 O13 3_655 0.98 2.45 3.220 136
O25 H26 O13 2_555 0.99 1.68 2.660 173
O25 H27 O15 . 0.98 1.72 2.700 174
